data_7109150
loop_
_publ_author_name
'Ling Huang'
'Jianzhang Zhao'

_publ_section_title
;
 C60-Bodipy dyad triplet photosensitizers as organic photocatalysts for
 photocatalytic tandem oxidation/[3+2] cycloaddition reactions to prepare
 pyrrolo[2,1-a]isoquinoline
;
_journal_name_full Chem.Commun.
_journal_page_first 3751
_journal_paper_doi 10.1039/c3cc41494a
_journal_volume 49
_journal_year 2013
_chemical_formula_sum 'C23 H18 N2 O4'
_chemical_formula_weight 386.39
_chemical_name_systematic
;
?
;
_space_group_IT_number 14
_symmetry_cell_setting monoclinic
_symmetry_space_group_name_Hall '-P 2ybc'
_symmetry_space_group_name_H-M 'P 1 21/c 1'
_atom_sites_solution_hydrogens geom
_atom_sites_solution_primary direct
_atom_sites_solution_secondary difmap
_audit_creation_method SHELXL-97
_cell_angle_alpha 90.00
_cell_angle_beta 106.903(4)
_cell_angle_gamma 90.00
_cell_formula_units_Z 4
_cell_length_a 7.313(2)
_cell_length_b 24.203(7)
_cell_length_c 10.898(3)
_cell_measurement_temperature 296(2)
_cell_measurement_theta_max 25.00
_cell_measurement_theta_min 2.13
_cell_volume 1845.6(9)
_computing_cell_refinement 'Bruker SMART'
_computing_data_collection 'Bruker SMART'
_computing_data_reduction 'Bruker SAINT'
_computing_molecular_graphics 'Bruker SHELXTL'
_computing_publication_material 'Bruker SHELXTL'
_computing_structure_refinement 'SHELXL-97 (Sheldrick, 2008)'
_computing_structure_solution 'SHELXS-97 (Sheldrick, 2008)'
_diffrn_ambient_temperature 296(2)
_diffrn_measured_fraction_theta_full 0.998
_diffrn_measured_fraction_theta_max 0.998
_diffrn_measurement_device_type 'Bruker AXS SMART APEX II CCD'
_diffrn_measurement_method '\w scans'
_diffrn_radiation_monochromator graphite
_diffrn_radiation_source 'fine-focus sealed tube'
_diffrn_radiation_type MoK\a
_diffrn_radiation_wavelength 0.71073
_diffrn_reflns_av_R_equivalents 0.0193
_diffrn_reflns_av_sigmaI/netI 0.0236
_diffrn_reflns_limit_h_max 8
_diffrn_reflns_limit_h_min -8
_diffrn_reflns_limit_k_max 26
_diffrn_reflns_limit_k_min -28
_diffrn_reflns_limit_l_max 8
_diffrn_reflns_limit_l_min -12
_diffrn_reflns_number 7763
_diffrn_reflns_theta_full 25.00
_diffrn_reflns_theta_max 25.00
_diffrn_reflns_theta_min 2.13
_exptl_absorpt_coefficient_mu 0.096
_exptl_absorpt_correction_T_max 0.985
_exptl_absorpt_correction_T_min 0.959
_exptl_absorpt_correction_type multi-scan
_exptl_absorpt_process_details sadabs
_exptl_crystal_colour white
_exptl_crystal_density_diffrn 1.391
_exptl_crystal_density_method 'not measured'
_exptl_crystal_description block
_exptl_crystal_F_000 808
_exptl_crystal_size_max 0.54
_exptl_crystal_size_mid 0.36
_exptl_crystal_size_min 0.16
_refine_diff_density_max 0.182
_refine_diff_density_min -0.255
_refine_diff_density_rms 0.064
_refine_ls_extinction_method none
_refine_ls_goodness_of_fit_ref 1.054
_refine_ls_hydrogen_treatment mixed
_refine_ls_matrix_type full
_refine_ls_number_parameters 262
_refine_ls_number_reflns 3251
_refine_ls_number_restraints 0
_refine_ls_restrained_S_all 1.054
_refine_ls_R_factor_all 0.0458
_refine_ls_R_factor_gt 0.0386
_refine_ls_shift/su_max 0.001
_refine_ls_shift/su_mean 0.000
_refine_ls_structure_factor_coef Fsqd
_refine_ls_weighting_details 'calc w=1/[\s^2^(Fo^2^)+(0.0562P)^2^+0.3234P] where P=(Fo^2^+2Fc^2^)/3'
_refine_ls_weighting_scheme calc
_refine_ls_wR_factor_gt 0.1004
_refine_ls_wR_factor_ref 0.1049
_reflns_number_gt 2831
_reflns_number_total 3251
_reflns_threshold_expression >2sigma(I)
_cod_data_source_file c3cc41494a.txt
_cod_data_source_block 1
_cod_original_cell_volume 1845.4(9)
_cod_original_sg_symbol_H-M P2(1)/c
_cod_database_code 7109150

loop_
_symmetry_equiv_pos_as_xyz
'x, y, z'
'-x, y+1/2, -z+1/2'
'-x, -y, -z'
'x, -y-1/2, z-1/2'

loop_
_atom_site_label
_atom_site_type_symbol
_atom_site_fract_x
_atom_site_fract_y
_atom_site_fract_z
_atom_site_U_iso_or_equiv
_atom_site_adp_type
_atom_site_occupancy
_atom_site_symmetry_multiplicity
_atom_site_calc_flag
_atom_site_refinement_flags
N1 N 0.21629(16) 0.07064(5) 0.93916(11) 0.0389(3) Uani 1 1 d .
N2 N 0.29498(17) -0.09322(5) 0.81901(10) 0.0402(3) Uani 1 1 d .
C1 C 0.22321(19) 0.05654(6) 0.81841(12) 0.0370(3) Uani 1 1 d .
C2 C 0.20116(19) 0.09825(6) 0.71899(14) 0.0400(3) Uani 1 1 d .
C3 C 0.1672(2) 0.08359(6) 0.59070(14) 0.0471(4) Uani 1 1 d .
H3A H 0.1608 0.0465 0.5679 0.056 Uiso 1 1 calc R
C4 C 0.1431(3) 0.12359(7) 0.49720(16) 0.0579(4) Uani 1 1 d .
H4A H 0.1210 0.1136 0.4117 0.069 Uiso 1 1 calc R
C5 C 0.1519(3) 0.17847(7) 0.53201(18) 0.0649(5) Uani 1 1 d .
H5A H 0.1339 0.2057 0.4693 0.078 Uiso 1 1 calc R
C6 C 0.1872(2) 0.19352(7) 0.65880(18) 0.0602(5) Uani 1 1 d .
H6A H 0.1944 0.2308 0.6806 0.072 Uiso 1 1 calc R
C7 C 0.2122(2) 0.15395(6) 0.75453(15) 0.0469(4) Uani 1 1 d .
C8 C 0.2547(2) 0.16804(6) 0.89427(16) 0.0539(4) Uani 1 1 d .
H8A H 0.2047 0.2046 0.9021 0.065 Uiso 1 1 calc R
H8B H 0.3921 0.1692 0.9324 0.065 Uiso 1 1 calc R
C9 C 0.1705(2) 0.12749(6) 0.96802(16) 0.0516(4) Uani 1 1 d .
H9A H 0.2219 0.1344 1.0593 0.062 Uiso 1 1 calc R
H9B H 0.0329 0.1322 0.9447 0.062 Uiso 1 1 calc R
C11 C 0.24944(18) -0.00013(5) 0.82024(12) 0.0357(3) Uani 1 1 d .
C12 C 0.25855(18) -0.01981(6) 0.94190(12) 0.0361(3) Uani 1 1 d .
C13 C 0.23600(18) 0.02420(6) 1.01638(13) 0.0379(3) Uani 1 1 d .
C14 C 0.28755(19) -0.08007(6) 0.94440(12) 0.0380(3) Uani 1 1 d .
C15 C 0.2707(2) -0.04580(6) 0.73843(13) 0.0388(3) Uani 1 1 d .
C17 C 0.2337(2) 0.02508(6) 1.15112(13) 0.0434(3) Uani 1 1 d .
C18 C 0.2851(3) -0.03397(8) 1.33333(14) 0.0564(4) Uani 1 1 d .
H18A H 0.1698 -0.0214 1.3516 0.068 Uiso 1 1 calc R
H18B H 0.3935 -0.0142 1.3885 0.068 Uiso 1 1 calc R
C19 C 0.3099(3) -0.09500(8) 1.35460(16) 0.0624(5) Uani 1 1 d .
H19A H 0.3197 -0.1034 1.4424 0.094 Uiso 1 1 calc R
H19B H 0.4241 -0.1068 1.3357 0.094 Uiso 1 1 calc R
H19C H 0.2017 -0.1139 1.2994 0.094 Uiso 1 1 calc R
C21 C 0.3102(2) -0.14821(6) 0.77494(13) 0.0408(3) Uani 1 1 d .
C22 C 0.4220(2) -0.15835(6) 0.69435(15) 0.0493(4) Uani 1 1 d .
H22A H 0.4917 -0.1299 0.6721 0.059 Uiso 1 1 calc R
C23 C 0.4291(3) -0.21109(7) 0.64727(18) 0.0624(5) Uani 1 1 d .
H23A H 0.5002 -0.2177 0.5905 0.075 Uiso 1 1 calc R
C24 C 0.3323(3) -0.25393(7) 0.68335(19) 0.0668(5) Uani 1 1 d .
H24A H 0.3388 -0.2894 0.6520 0.080 Uiso 1 1 calc R
C25 C 0.2262(3) -0.24379(7) 0.76606(19) 0.0632(5) Uani 1 1 d .
H25A H 0.1634 -0.2728 0.7925 0.076 Uiso 1 1 calc R
C26 C 0.2113(2) -0.19108(6) 0.81057(16) 0.0531(4) Uani 1 1 d .
H26A H 0.1353 -0.1844 0.8642 0.064 Uiso 1 1 calc R
O1 O 0.30395(17) -0.11351(4) 1.02866(10) 0.0519(3) Uani 1 1 d .
O2 O 0.26778(18) -0.04688(4) 0.62723(9) 0.0548(3) Uani 1 1 d .
O3 O 0.1992(2) 0.06470(5) 1.20752(11) 0.0702(4) Uani 1 1 d .
O4 O 0.27200(19) -0.02467(5) 1.19976(10) 0.0605(3) Uani 1 1 d .

loop_
_atom_site_aniso_label
_atom_site_aniso_U_11
_atom_site_aniso_U_22
_atom_site_aniso_U_33
_atom_site_aniso_U_23
_atom_site_aniso_U_13
_atom_site_aniso_U_12
N1 0.0382(6) 0.0361(6) 0.0425(6) -0.0064(5) 0.0120(5) -0.0032(5)
N2 0.0504(7) 0.0341(6) 0.0368(6) 0.0005(5) 0.0138(5) 0.0016(5)
C1 0.0344(7) 0.0384(7) 0.0375(7) -0.0019(5) 0.0094(5) -0.0028(5)
C2 0.0334(7) 0.0377(8) 0.0481(8) 0.0033(6) 0.0105(6) -0.0005(6)
C3 0.0497(8) 0.0442(8) 0.0460(8) 0.0046(6) 0.0118(6) -0.0024(7)
C4 0.0605(10) 0.0592(10) 0.0512(9) 0.0140(8) 0.0120(7) -0.0044(8)
C5 0.0692(11) 0.0550(10) 0.0663(11) 0.0228(8) 0.0131(9) -0.0006(9)
C6 0.0578(10) 0.0384(9) 0.0816(12) 0.0106(8) 0.0160(9) 0.0006(7)
C7 0.0382(8) 0.0395(8) 0.0616(9) 0.0028(7) 0.0126(7) 0.0010(6)
C8 0.0577(10) 0.0337(8) 0.0689(10) -0.0058(7) 0.0159(8) 0.0013(7)
C9 0.0556(9) 0.0430(8) 0.0574(9) -0.0099(7) 0.0185(7) 0.0024(7)
C11 0.0365(7) 0.0361(7) 0.0340(7) -0.0004(5) 0.0093(5) -0.0020(5)
C12 0.0335(7) 0.0404(7) 0.0337(7) -0.0008(5) 0.0087(5) -0.0030(6)
C13 0.0343(7) 0.0424(8) 0.0368(7) -0.0037(5) 0.0101(6) -0.0044(6)
C14 0.0368(7) 0.0411(8) 0.0360(7) 0.0021(6) 0.0105(5) -0.0006(6)
C15 0.0424(7) 0.0373(7) 0.0362(7) 0.0002(5) 0.0106(6) -0.0013(6)
C17 0.0407(8) 0.0510(9) 0.0386(7) -0.0103(6) 0.0116(6) -0.0103(6)
C18 0.0603(10) 0.0785(12) 0.0309(7) -0.0041(7) 0.0142(7) -0.0082(8)
C19 0.0630(11) 0.0797(13) 0.0459(9) 0.0096(8) 0.0181(8) 0.0082(9)
C21 0.0447(8) 0.0353(7) 0.0395(7) -0.0010(6) 0.0078(6) 0.0032(6)
C22 0.0537(9) 0.0445(8) 0.0517(8) 0.0008(7) 0.0183(7) 0.0037(7)
C23 0.0713(11) 0.0519(10) 0.0698(11) -0.0078(8) 0.0296(9) 0.0126(9)
C24 0.0736(12) 0.0420(9) 0.0827(13) -0.0130(8) 0.0194(10) 0.0056(8)
C25 0.0685(11) 0.0396(9) 0.0831(12) -0.0019(8) 0.0245(10) -0.0066(8)
C26 0.0589(10) 0.0432(9) 0.0608(9) -0.0028(7) 0.0231(8) -0.0029(7)
O1 0.0692(7) 0.0467(6) 0.0417(5) 0.0090(5) 0.0191(5) 0.0052(5)
O2 0.0854(8) 0.0463(6) 0.0352(6) 0.0007(4) 0.0215(5) 0.0048(5)
O3 0.1059(11) 0.0598(8) 0.0526(7) -0.0176(6) 0.0352(7) -0.0089(7)
O4 0.0870(9) 0.0619(7) 0.0367(6) 0.0023(5) 0.0243(6) 0.0096(6)

loop_
_atom_type_symbol
_atom_type_description
_atom_type_scat_dispersion_real
_atom_type_scat_dispersion_imag
_atom_type_scat_source
C C 0.0033 0.0016 'International Tables Vol C Tables 4.2.6.8 and 6.1.1.4'
H H 0.0000 0.0000 'International Tables Vol C Tables 4.2.6.8 and 6.1.1.4'
N N 0.0061 0.0033 'International Tables Vol C Tables 4.2.6.8 and 6.1.1.4'
O O 0.0106 0.0060 'International Tables Vol C Tables 4.2.6.8 and 6.1.1.4'

loop_
_geom_angle_atom_site_label_1
_geom_angle_atom_site_label_2
_geom_angle_atom_site_label_3
_geom_angle
C1 N1 C13 110.70(11)
C1 N1 C9 120.72(12)
C13 N1 C9 128.19(12)
C14 N2 C15 112.33(11)
C14 N2 C21 124.09(11)
C15 N2 C21 123.42(11)
N1 C1 C11 106.00(11)
N1 C1 C2 120.91(12)
C11 C1 C2 133.08(12)
C3 C2 C7 120.17(13)
C3 C2 C1 121.30(13)
C7 C2 C1 118.52(13)
C4 C3 C2 120.67(15)
C4 C3 H3A 119.7
C2 C3 H3A 119.7
C5 C4 C3 119.18(16)
C5 C4 H4A 120.4
C3 C4 H4A 120.4
C4 C5 C6 120.72(15)
C4 C5 H5A 119.6
C6 C5 H5A 119.6
C5 C6 C7 121.07(16)
C5 C6 H6A 119.5
C7 C6 H6A 119.5
C6 C7 C2 118.19(15)
C6 C7 C8 123.25(14)
C2 C7 C8 118.55(13)
C7 C8 C9 113.33(13)
C7 C8 H8A 108.9
C9 C8 H8A 108.9
C7 C8 H8B 108.9
C9 C8 H8B 108.9
H8A C8 H8B 107.7
N1 C9 C8 109.93(12)
N1 C9 H9A 109.7
C8 C9 H9A 109.7
N1 C9 H9B 109.7
C8 C9 H9B 109.7
H9A C9 H9B 108.2
C1 C11 C12 108.72(11)
C1 C11 C15 141.45(12)
C12 C11 C15 109.83(12)
C13 C12 C11 108.41(12)
C13 C12 C14 142.73(12)
C11 C12 C14 108.86(11)
C12 C13 N1 106.16(12)
C12 C13 C17 129.52(13)
N1 C13 C17 124.32(12)
O1 C14 N2 124.09(13)
O1 C14 C12 131.44(13)
N2 C14 C12 104.47(11)
O2 C15 N2 124.37(13)
O2 C15 C11 131.11(13)
N2 C15 C11 104.51(11)
O3 C17 O4 125.17(14)
O3 C17 C13 125.79(15)
O4 C17 C13 109.03(12)
O4 C18 C19 106.17(13)
O4 C18 H18A 110.5
C19 C18 H18A 110.5
O4 C18 H18B 110.5
C19 C18 H18B 110.5
H18A C18 H18B 108.7
C18 C19 H19A 109.5
C18 C19 H19B 109.5
H19A C19 H19B 109.5
C18 C19 H19C 109.5
H19A C19 H19C 109.5
H19B C19 H19C 109.5
C26 C21 C22 119.90(14)
C26 C21 N2 120.39(13)
C22 C21 N2 119.71(13)
C23 C22 C21 119.47(15)
C23 C22 H22A 120.3
C21 C22 H22A 120.3
C24 C23 C22 120.78(17)
C24 C23 H23A 119.6
C22 C23 H23A 119.6
C25 C24 C23 119.30(16)
C25 C24 H24A 120.4
C23 C24 H24A 120.4
C24 C25 C26 120.91(16)
C24 C25 H25A 119.5
C26 C25 H25A 119.5
C25 C26 C21 119.58(16)
C25 C26 H26A 120.2
C21 C26 H26A 120.2
C17 O4 C18 119.50(12)

loop_
_geom_bond_atom_site_label_1
_geom_bond_atom_site_label_2
_geom_bond_distance
N1 C1 1.3746(18)
N1 C13 1.3864(18)
N1 C9 1.4715(19)
N2 C14 1.4194(18)
N2 C15 1.4245(18)
N2 C21 1.4301(18)
C1 C11 1.384(2)
C1 C2 1.4550(19)
C2 C3 1.393(2)
C2 C7 1.399(2)
C3 C4 1.379(2)
C3 H3A 0.9300
C4 C5 1.378(3)
C4 H4A 0.9300
C5 C6 1.379(3)
C5 H5A 0.9300
C6 C7 1.389(2)
C6 H6A 0.9300
C7 C8 1.502(2)
C8 C9 1.509(2)
C8 H8A 0.9700
C8 H8B 0.9700
C9 H9A 0.9700
C9 H9B 0.9700
C11 C12 1.3920(18)
C11 C15 1.4565(19)
C12 C13 1.3778(19)
C12 C14 1.473(2)
C13 C17 1.473(2)
C14 O1 1.2035(17)
C15 O2 1.2061(17)
C17 O3 1.2045(18)
C17 O4 1.3126(19)
C18 O4 1.4483(18)
C18 C19 1.498(3)
C18 H18A 0.9700
C18 H18B 0.9700
C19 H19A 0.9600
C19 H19B 0.9600
C19 H19C 0.9600
C21 C26 1.383(2)
C21 C22 1.385(2)
C22 C23 1.382(2)
C22 H22A 0.9300
C23 C24 1.376(3)
C23 H23A 0.9300
C24 C25 1.372(3)
C24 H24A 0.9300
C25 C26 1.380(2)
C25 H25A 0.9300
C26 H26A 0.9300
